data_2208290
loop_
_publ_author_name
'Suzuki, Honoh'
'Ishiguro, Shin-ichi'

_publ_section_title
;
 <i>N</i>,<i>N</i>-Dimethylacetamide complex of aluminium(III)
 perchlorate
;
_journal_coeditor_code CI6753
_journal_issue 3
_journal_name_full 'Acta Crystallographica Section E'
_journal_page_first m576
_journal_page_last m578
_journal_paper_doi 10.1107/S1600536806005575
_journal_volume 62
_journal_year 2006
_chemical_formula_iupac '(C8 H19 N2 O2) [Al (C4 H19 N1 O1)6] (Cl O4)7'
_chemical_formula_moiety '2C24 H54 Al N6 O6 3+, C8 H19 N2 O2 +, 7Cl O4 -'
_chemical_formula_sum 'C56 H127 Al2 Cl7 N14 O42'
_chemical_formula_weight 1970.82
_chemical_name_systematic
;
bis[hexakis(N,N-dimethylacetamide)aluminium(III)]
bis(N,N-dimethylacetamide)ium heptakis(perchlorate)
;
_space_group_IT_number 14
_symmetry_cell_setting monoclinic
_symmetry_space_group_name_Hall '-P 2yn'
_symmetry_space_group_name_H-M 'P 1 21/n 1'
_atom_sites_solution_hydrogens geom
_atom_sites_solution_primary direct
_atom_sites_solution_secondary difmap
_audit_creation_method SHELXL-97
_cell_angle_alpha 90.00
_cell_angle_beta 118.800(10)
_cell_angle_gamma 90.00
_cell_formula_units_Z 2
_cell_length_a 22.413(2)
_cell_length_b 10.862(2)
_cell_length_c 22.416(3)
_cell_measurement_reflns_used 25
_cell_measurement_temperature 297(2)
_cell_measurement_theta_max 69.93
_cell_measurement_theta_min 67.21
_cell_volume 4782.2(13)
_computing_cell_refinement 'CAD-4 <i>Software</i>'
_computing_data_collection 'CAD-4 <i>Software</i> (Enraf--Nonius, 1989)'
_computing_data_reduction 'CAD-4 <i>Software</i>'
_computing_molecular_graphics 'ORTEP-3 (Farrugia, 1997)'
_computing_publication_material SHELXL97
_computing_structure_refinement 'SHELXL97 (Sheldrick, 1997)'
_computing_structure_solution 'SHELXS97 (Sheldrick, 1990)'
_diffrn_ambient_temperature 297(2)
_diffrn_measured_fraction_theta_full 0.962
_diffrn_measured_fraction_theta_max 0.962
_diffrn_measurement_device_type 'Enraf-Nonius CAD-4'
_diffrn_measurement_method \w--2\q
_diffrn_radiation_monochromator graphite
_diffrn_radiation_source 'fine-focus sealed tube'
_diffrn_radiation_type CuK\a
_diffrn_radiation_wavelength 1.54184
_diffrn_reflns_av_R_equivalents 0.0340
_diffrn_reflns_av_sigmaI/netI 0.0325
_diffrn_reflns_limit_h_max 23
_diffrn_reflns_limit_h_min -27
_diffrn_reflns_limit_k_max 13
_diffrn_reflns_limit_k_min 0
_diffrn_reflns_limit_l_max 23
_diffrn_reflns_limit_l_min 0
_diffrn_reflns_number 8959
_diffrn_reflns_theta_full 69.93
_diffrn_reflns_theta_max 69.93
_diffrn_reflns_theta_min 2.29
_diffrn_standards_decay_% 2.7
_diffrn_standards_interval_time 60
_diffrn_standards_number 3
_exptl_absorpt_coefficient_mu 2.862
_exptl_absorpt_correction_T_max 0.3183
_exptl_absorpt_correction_T_min 0.3183
_exptl_absorpt_correction_type psi-scan
_exptl_absorpt_process_details '(North <i>et al.</i>,  1968)'
_exptl_crystal_colour colourless
_exptl_crystal_density_diffrn 1.369
_exptl_crystal_density_method 'not measured'
_exptl_crystal_description Prism
_exptl_crystal_F_000 2084
_exptl_crystal_size_max 0.40
_exptl_crystal_size_mid 0.40
_exptl_crystal_size_min 0.40
_refine_diff_density_max 0.575
_refine_diff_density_min -0.334
_refine_ls_extinction_method none
_refine_ls_goodness_of_fit_ref 1.048
_refine_ls_hydrogen_treatment constr
_refine_ls_matrix_type full
_refine_ls_number_parameters 623
_refine_ls_number_reflns 8716
_refine_ls_number_restraints 6
_refine_ls_restrained_S_all 1.057
_refine_ls_R_factor_all 0.1207
_refine_ls_R_factor_gt 0.0781
_refine_ls_shift/su_max 0.001
_refine_ls_shift/su_mean <0.001
_refine_ls_structure_factor_coef Fsqd
_refine_ls_weighting_details 'calc w=1/[\s^2^(Fo^2^)+(0.1096P)^2^+5.6858P] where P=(Fo^2^+2Fc^2^)/3'
_refine_ls_weighting_scheme calc
_refine_ls_wR_factor_gt 0.1970
_refine_ls_wR_factor_ref 0.2443
_reflns_number_gt 5548
_reflns_number_total 8716
_reflns_threshold_expression I>2\s(I)
_cod_data_source_file ci6753.cif
_cod_data_source_block I
_cod_depositor_comments
;
The following automatic conversions were performed:
'_symmetry_cell_setting' value 'Monoclinic' changed to 'monoclinic'
according to '/home/saulius/struct/CIF-dictionaries/cif_core.dic'
dictionary named 'cif_core.dic' version 2.4.1 from 2010-06-29.

Automatic conversion script
Id: cif_fix_enum 1527 2010-12-29 10:47:43Z saulius 

The following automatic conversions were performed:

'_symmetry_cell_setting' value 'Monoclinic' changed to 'monoclinic'
according to /home/saulius/struct/CIF-dictionaries/cif_core.dic
dictionary named 'cif_core.dic' version 2.4.1 from 2010-06-29.

Automatic conversion script
Id: cif_fix_values 1715 2011-07-08 13:25:40Z adriana 
;
_cod_original_cell_volume 4782.2(12)
_cod_original_sg_symbol_H-M 'P 21/n'
_cod_database_code 2208290
_cod_database_fobs_code 2208290

loop_
_symmetry_equiv_pos_as_xyz
'x, y, z'
'-x+1/2, y+1/2, -z+1/2'
'-x, -y, -z'
'x-1/2, -y-1/2, z-1/2'

loop_
_atom_site_type_symbol
_atom_site_label
_atom_site_fract_x
_atom_site_fract_y
_atom_site_fract_z
_atom_site_U_iso_or_equiv
_atom_site_adp_type
_atom_site_calc_flag
_atom_site_refinement_flags
_atom_site_occupancy
Al Al 0.53181(5) 0.04737(11) 0.25252(6) 0.0482(3) Uani d . 1
O O1 0.45827(14) 0.0306(3) 0.27000(15) 0.0600(7) Uani d . 1
O O2 0.60447(14) 0.0604(3) 0.23308(15) 0.0624(8) Uani d . 1
O O3 0.51902(12) -0.1135(3) 0.21445(14) 0.0539(7) Uani d . 1
O O4 0.47401(15) 0.1026(3) 0.16404(15) 0.0665(8) Uani d . 1
O O5 0.54294(16) 0.2093(3) 0.28365(17) 0.0675(8) Uani d . 1
O O6 0.59197(14) -0.0072(3) 0.34156(14) 0.0578(7) Uani d . 1
N N1 0.3753(2) -0.0161(4) 0.2932(2) 0.0748(11) Uani d . 1
N N2 0.69308(19) 0.0830(4) 0.2156(2) 0.0719(11) Uani d . 1
N N3 0.49329(19) -0.2603(4) 0.13661(18) 0.0668(10) Uani d . 1
N N4 0.4312(3) 0.2073(6) 0.0678(3) 0.124(2) Uani d . 1
N N5 0.5420(2) 0.4032(5) 0.3141(3) 0.1047(19) Uani d . 1
N N6 0.68702(18) -0.0354(4) 0.44017(19) 0.0669(10) Uani d . 1
C C11 0.4315(2) -0.0463(4) 0.2933(2) 0.0586(11) Uani d . 1
C C12 0.4628(3) -0.1685(5) 0.3200(3) 0.0756(14) Uani d . 1
H H12A 0.4313 -0.2322 0.2938 0.113 Uiso calc R 1
H H12B 0.4736 -0.1756 0.3668 0.113 Uiso calc R 1
H H12C 0.5036 -0.1766 0.3165 0.113 Uiso calc R 1
C C13 0.3409(3) -0.0965(7) 0.3201(4) 0.105(2) Uani d . 1
H H13A 0.2996 -0.0579 0.3134 0.157 Uiso calc R 1
H H13B 0.3703 -0.1100 0.3678 0.157 Uiso calc R 1
H H13C 0.3304 -0.1739 0.2966 0.157 Uiso calc R 1
C C14 0.3464(3) 0.1056(7) 0.2711(4) 0.112(2) Uani d . 1
H H14A 0.3002 0.1060 0.2627 0.169 Uiso calc R 1
H H14B 0.3474 0.1268 0.2300 0.169 Uiso calc R 1
H H14C 0.3725 0.1645 0.3059 0.169 Uiso calc R 1
C C21 0.6626(2) 0.1065(4) 0.2513(2) 0.0638(12) Uani d . 1
C C22 0.6970(3) 0.1848(6) 0.3134(3) 0.0847(16) Uani d . 1
H H22A 0.7000 0.2679 0.3004 0.127 Uiso calc R 1
H H22B 0.7419 0.1536 0.3424 0.127 Uiso calc R 1
H H22C 0.6711 0.1835 0.3373 0.127 Uiso calc R 1
C C23 0.7594(3) 0.1341(7) 0.2312(4) 0.106(2) Uani d . 1
H H23A 0.7600 0.2207 0.2399 0.159 Uiso calc R 1
H H23B 0.7673 0.1212 0.1932 0.159 Uiso calc R 1
H H23C 0.7944 0.0938 0.2707 0.159 Uiso calc R 1
C C24 0.6617(3) 0.0068(6) 0.1553(3) 0.0964(19) Uani d . 1
H H24A 0.6886 -0.0660 0.1623 0.145 Uiso calc R 1
H H24B 0.6588 0.0518 0.1172 0.145 Uiso calc R 1
H H24C 0.6168 -0.0162 0.1464 0.145 Uiso calc R 1
C C31 0.4744(2) -0.1727(4) 0.1636(2) 0.0556(10) Uani d . 1
C C32 0.3996(2) -0.1470(5) 0.1356(3) 0.0792(15) Uani d . 1
H H32A 0.3779 -0.2178 0.1422 0.119 Uiso calc R 1
H H32B 0.3795 -0.1292 0.0878 0.119 Uiso calc R 1
H H32C 0.3939 -0.0776 0.1588 0.119 Uiso calc R 1
C C33 0.5655(3) -0.2858(5) 0.1611(3) 0.0817(15) Uani d . 1
H H33A 0.5732 -0.2980 0.1229 0.123 Uiso calc R 1
H H33B 0.5784 -0.3587 0.1887 0.123 Uiso calc R 1
H H33C 0.5922 -0.2175 0.1877 0.123 Uiso calc R 1
C C34 0.4442(3) -0.3388(7) 0.0806(3) 0.103(2) Uani d . 1
H H34A 0.4685 -0.3988 0.0692 0.154 Uiso calc R 1
H H34B 0.4171 -0.2886 0.0415 0.154 Uiso calc R 1
H H34C 0.4152 -0.3799 0.0948 0.154 Uiso calc R 1
C C41 0.4407(3) 0.1800(6) 0.1229(3) 0.096(2) Uani d . 1
C C42 0.3941(5) 0.2671(8) 0.1417(5) 0.151(3) Uani d . 1
H H42A 0.3873 0.2285 0.1766 0.227 Uiso calc R 1
H H42B 0.3508 0.2797 0.1020 0.227 Uiso calc R 1
H H42C 0.4163 0.3450 0.1579 0.227 Uiso calc R 1
C C43 0.4765(5) 0.1141(10) 0.0485(5) 0.156(4) Uani d . 1
H H43A 0.5084 0.1609 0.0407 0.234 Uiso calc R 1
H H43B 0.4470 0.0689 0.0081 0.234 Uiso calc R 1
H H43C 0.5007 0.0578 0.0854 0.234 Uiso calc R 1
C C44 0.3920(4) 0.2930(8) 0.0161(4) 0.136(3) Uani d . 1
H H44A 0.3567 0.2503 -0.0222 0.204 Uiso calc R 1
H H44B 0.4208 0.3354 0.0021 0.204 Uiso calc R 1
H H44C 0.3718 0.3514 0.0332 0.204 Uiso calc R 1
C C51 0.5365(2) 0.2926(6) 0.3172(3) 0.0847(16) Uani d . 1
C C52 0.5200(4) 0.2598(7) 0.3763(3) 0.107(2) Uani d . 1
H H52A 0.4761 0.2925 0.3656 0.161 Uiso calc R 1
H H52B 0.5541 0.2950 0.4182 0.161 Uiso calc R 1
H H52C 0.5196 0.1720 0.3809 0.161 Uiso calc R 1
C C53 0.5358(4) 0.5045(6) 0.3516(4) 0.108(2) Uani d . 1
H H53A 0.5409 0.5804 0.3325 0.162 Uiso calc R 1
H H53B 0.5706 0.4988 0.3983 0.162 Uiso calc R 1
H H53C 0.4919 0.5024 0.3491 0.162 Uiso calc R 1
C C54 0.5586(4) 0.4389(8) 0.2557(4) 0.128(3) Uani d . 1
H H54A 0.6005 0.4845 0.2746 0.192 Uiso calc R 1
H H54B 0.5224 0.4885 0.2225 0.192 Uiso calc R 1
H H54C 0.5631 0.3654 0.2344 0.192 Uiso calc R 1
C C61 0.6468(2) -0.0658(4) 0.3771(2) 0.0598(11) Uani d . 1
C C62 0.6660(3) -0.1719(6) 0.3476(3) 0.098(2) Uani d . 1
H H62A 0.6782 -0.2410 0.3779 0.147 Uiso calc R 1
H H62B 0.7042 -0.1494 0.3414 0.147 Uiso calc R 1
H H62C 0.6282 -0.1937 0.3044 0.147 Uiso calc R 1
C C63 0.7522(3) -0.0988(6) 0.4836(3) 0.0928(18) Uani d . 1
H H63A 0.7673 -0.0793 0.5305 0.139 Uiso calc R 1
H H63B 0.7857 -0.0722 0.4714 0.139 Uiso calc R 1
H H63C 0.7458 -0.1862 0.4771 0.139 Uiso calc R 1
C C64 0.6704(3) 0.0689(7) 0.4706(3) 0.107(2) Uani d . 1
H H64A 0.6848 0.1439 0.4588 0.161 Uiso calc R 1
H H64B 0.6933 0.0598 0.5192 0.161 Uiso calc R 1
H H64C 0.6221 0.0715 0.4539 0.161 Uiso calc R 1
Cl Cl1 0.16330(6) 0.03451(13) 0.29394(7) 0.0759(4) Uani d . 1
O O11 0.1061(2) 0.0656(5) 0.3008(3) 0.1337(19) Uani d . 1
O O12 0.1864(3) 0.1328(6) 0.2712(4) 0.169(3) Uani d . 1
O O13 0.1452(3) -0.0574(6) 0.2460(3) 0.165(3) Uani d . 1
O O14 0.2133(3) -0.0117(8) 0.3547(3) 0.177(3) Uani d . 1
Cl Cl2 0.87209(8) -0.10474(14) 0.38545(7) 0.0837(4) Uani d . 1
O O21 0.8603(3) -0.2107(5) 0.4140(3) 0.1360(19) Uani d . 1
O O22 0.8497(5) -0.0017(7) 0.4040(4) 0.190(3) Uani d . 1
O O231 0.8527(12) -0.1154(18) 0.3211(7) 0.150(9) Uani d P 0.50
O O232 0.8238(13) -0.107(2) 0.3131(9) 0.207(13) Uani d P 0.50
O O241 0.9389(10) -0.066(2) 0.4218(12) 0.195(13) Uani d P 0.50
O O242 0.9342(12) -0.115(3) 0.3871(16) 0.224(14) Uani d P 0.50
Cl Cl3 0.73827(8) 0.46792(17) 0.46367(9) 0.0957(5) Uani d . 1
O O31 0.7046(8) 0.3953(10) 0.4826(8) 0.308(7) Uani d . 1
O O32 0.7174(6) 0.5800(7) 0.4690(5) 0.260(5) Uani d . 1
O O331 0.7941(10) 0.4461(19) 0.5251(11) 0.265(14) Uani d P 0.50
O O332 0.8041(7) 0.483(2) 0.4787(7) 0.198(9) Uani d P 0.50
O O341 0.7087(7) 0.4776(19) 0.3910(6) 0.158(7) Uani d P 0.50
O O342 0.7304(15) 0.3894(19) 0.4187(11) 0.256(13) Uani d P 0.50
O O7 0.0461(2) -0.0697(6) 0.0144(3) 0.1314(18) Uani d . 1
N N7 0.1539(3) -0.1210(7) 0.0785(3) 0.1143(19) Uani d . 1
C C71 0.1064(4) -0.0379(7) 0.0587(3) 0.0964(19) Uani d . 1
C C72 0.1190(5) 0.0889(9) 0.0844(4) 0.141(3) Uani d . 1
H H72A 0.1516 0.1268 0.0739 0.211 Uiso calc R 1
H H72B 0.1365 0.0882 0.1328 0.211 Uiso calc R 1
H H72C 0.0772 0.1346 0.0632 0.211 Uiso calc R 1
C C73 0.2243(4) -0.0944(11) 0.1278(4) 0.163(4) Uani d . 1
H H73A 0.2272 -0.0136 0.1464 0.245 Uiso calc R 1
H H73B 0.2518 -0.0978 0.1057 0.245 Uiso calc R 1
H H73C 0.2403 -0.1541 0.1637 0.245 Uiso calc R 1
C C74 0.1394(5) -0.2415(9) 0.0474(7) 0.179(4) Uani d . 1
H H74A 0.1725 -0.2993 0.0778 0.268 Uiso calc R 1
H H74B 0.1413 -0.2383 0.0056 0.268 Uiso calc R 1
H H74C 0.0948 -0.2669 0.0383 0.268 Uiso calc R 1
H H7 0.0000 0.0000 0.0000 0.25(8) Uiso d S 1
Cl Cl4 0.5000 0.0000 0.5000 0.1372(11) Uani d SD 1
O O41 0.5217(11) -0.0331(16) 0.4538(8) 0.166(5) Uani d PD 0.50
O O42 0.5333(12) -0.0565(14) 0.5617(5) 0.166(6) Uani d PD 0.50
O O43 0.5303(8) 0.1250(10) 0.5166(7) 0.163(5) Uani d PD 0.50
O O44 0.4312(6) 0.026(3) 0.472(2) 0.293(14) Uani d PD 0.50

loop_
_atom_site_aniso_label
_atom_site_aniso_U_11
_atom_site_aniso_U_22
_atom_site_aniso_U_33
_atom_site_aniso_U_12
_atom_site_aniso_U_13
_atom_site_aniso_U_23
Al 0.0413(6) 0.0569(7) 0.0464(6) 0.0016(5) 0.0212(5) -0.0012(5)
O1 0.0497(15) 0.0674(19) 0.0689(19) 0.0068(14) 0.0334(14) 0.0051(15)
O2 0.0478(15) 0.077(2) 0.0689(19) -0.0096(14) 0.0330(14) -0.0101(16)
O3 0.0380(13) 0.0588(16) 0.0530(16) -0.0004(12) 0.0125(12) -0.0076(13)
O4 0.0615(18) 0.075(2) 0.0542(18) 0.0079(16) 0.0213(15) 0.0150(16)
O5 0.072(2) 0.0598(18) 0.075(2) -0.0032(15) 0.0392(17) -0.0117(16)
O6 0.0488(15) 0.0692(18) 0.0486(16) 0.0043(13) 0.0181(13) 0.0011(14)
N1 0.057(2) 0.093(3) 0.085(3) 0.001(2) 0.042(2) -0.002(2)
N2 0.055(2) 0.085(3) 0.087(3) 0.004(2) 0.043(2) 0.020(2)
N3 0.064(2) 0.077(3) 0.051(2) -0.0084(19) 0.0214(18) -0.0148(19)
N4 0.107(4) 0.126(5) 0.076(3) -0.037(4) -0.005(3) 0.041(3)
N5 0.072(3) 0.071(3) 0.129(4) 0.007(2) 0.015(3) -0.035(3)
N6 0.052(2) 0.087(3) 0.053(2) 0.0023(19) 0.0187(17) 0.001(2)
C11 0.046(2) 0.077(3) 0.056(2) -0.001(2) 0.0273(19) -0.001(2)
C12 0.071(3) 0.074(3) 0.086(4) 0.001(3) 0.041(3) 0.011(3)
C13 0.078(4) 0.146(6) 0.118(5) -0.019(4) 0.070(4) -0.004(4)
C14 0.077(4) 0.111(5) 0.163(7) 0.016(4) 0.069(4) -0.003(5)
C21 0.054(2) 0.071(3) 0.069(3) 0.004(2) 0.031(2) 0.017(2)
C22 0.069(3) 0.092(4) 0.081(4) -0.017(3) 0.027(3) -0.009(3)
C23 0.060(3) 0.128(5) 0.144(6) 0.001(3) 0.060(4) 0.040(5)
C24 0.102(4) 0.107(5) 0.109(5) -0.001(4) 0.074(4) -0.009(4)
C31 0.049(2) 0.067(3) 0.046(2) 0.0005(19) 0.0185(19) 0.002(2)
C32 0.040(2) 0.093(4) 0.080(3) -0.002(2) 0.009(2) -0.005(3)
C33 0.071(3) 0.091(4) 0.087(4) 0.006(3) 0.042(3) -0.014(3)
C34 0.097(4) 0.120(5) 0.078(4) -0.027(4) 0.031(3) -0.049(4)
C41 0.088(4) 0.084(4) 0.071(4) -0.028(3) 0.004(3) 0.013(3)
C42 0.145(7) 0.132(7) 0.186(9) 0.036(6) 0.087(7) -0.040(6)
C43 0.145(7) 0.208(10) 0.153(8) 0.019(7) 0.102(7) -0.029(7)
C44 0.125(6) 0.136(7) 0.103(5) 0.018(5) 0.019(4) 0.063(5)
C51 0.050(3) 0.084(4) 0.089(4) -0.002(3) 0.009(3) -0.023(3)
C52 0.112(5) 0.139(6) 0.085(4) 0.001(4) 0.059(4) 0.015(4)
C53 0.105(5) 0.074(4) 0.130(6) 0.005(3) 0.043(4) -0.030(4)
C54 0.108(5) 0.167(8) 0.121(6) 0.016(5) 0.064(5) 0.070(5)
C61 0.053(2) 0.072(3) 0.053(2) -0.004(2) 0.024(2) 0.002(2)
C62 0.092(4) 0.104(4) 0.071(3) 0.036(3) 0.018(3) -0.015(3)
C63 0.055(3) 0.129(5) 0.065(3) 0.017(3) 0.005(2) 0.011(3)
C64 0.095(4) 0.134(6) 0.069(4) 0.021(4) 0.021(3) -0.032(4)
Cl1 0.0594(6) 0.0945(9) 0.0761(8) 0.0018(6) 0.0344(6) 0.0055(7)
O11 0.102(3) 0.135(4) 0.201(6) 0.004(3) 0.103(4) -0.012(4)
O12 0.139(5) 0.145(5) 0.248(7) -0.009(4) 0.112(5) 0.063(5)
O13 0.173(6) 0.177(6) 0.159(5) -0.028(5) 0.090(5) -0.081(5)
O14 0.113(4) 0.304(9) 0.094(4) 0.057(5) 0.034(3) 0.059(5)
Cl2 0.1001(10) 0.0842(9) 0.0680(8) -0.0117(7) 0.0416(7) -0.0049(7)
O21 0.196(5) 0.104(4) 0.107(3) -0.043(3) 0.072(4) 0.004(3)
O22 0.289(10) 0.143(5) 0.179(6) 0.009(6) 0.145(7) -0.041(5)
O231 0.28(3) 0.135(12) 0.069(9) -0.014(13) 0.117(15) -0.024(8)
O232 0.222(18) 0.121(12) 0.109(11) -0.019(11) -0.055(11) 0.026(9)
O241 0.109(13) 0.170(16) 0.21(2) -0.075(13) -0.001(12) 0.052(14)
O242 0.123(18) 0.30(3) 0.29(4) 0.030(17) 0.13(2) 0.02(2)
Cl3 0.0872(10) 0.0997(11) 0.0950(11) -0.0033(8) 0.0397(8) -0.0130(9)
O31 0.46(2) 0.223(10) 0.377(17) -0.062(11) 0.307(17) 0.050(10)
O32 0.372(14) 0.121(6) 0.265(11) 0.072(7) 0.136(10) 0.006(6)
O331 0.166(15) 0.221(18) 0.178(16) 0.078(14) -0.102(13) -0.075(15)
O332 0.095(9) 0.39(3) 0.100(9) -0.024(12) 0.035(8) 0.006(13)
O341 0.111(8) 0.28(2) 0.082(7) -0.040(10) 0.042(6) -0.008(10)
O342 0.43(4) 0.180(17) 0.152(16) -0.064(19) 0.14(2) -0.105(14)
O7 0.076(3) 0.156(5) 0.148(5) 0.008(3) 0.042(3) -0.001(4)
N7 0.088(4) 0.150(6) 0.114(4) 0.014(4) 0.056(3) 0.016(4)
C71 0.089(4) 0.129(6) 0.084(4) 0.021(4) 0.052(4) 0.014(4)
C72 0.162(8) 0.144(8) 0.107(6) 0.011(6) 0.057(5) -0.023(5)
C73 0.083(5) 0.248(12) 0.122(7) 0.032(6) 0.020(5) 0.026(7)
C74 0.151(8) 0.125(8) 0.267(14) 0.018(6) 0.106(9) -0.022(9)
Cl4 0.122(2) 0.190(4) 0.0860(19) 0.020(2) 0.0392(17) 0.005(2)
O41 0.228(17) 0.193(16) 0.099(9) -0.030(13) 0.095(11) -0.014(10)
O42 0.239(19) 0.162(13) 0.083(8) -0.019(13) 0.067(10) 0.019(7)
O43 0.189(13) 0.158(12) 0.131(10) -0.009(11) 0.069(10) 0.007(9)
O44 0.105(12) 0.32(3) 0.37(4) 0.005(15) 0.045(18) -0.02(3)

loop_
_atom_type_symbol
_atom_type_description
_atom_type_scat_dispersion_real
_atom_type_scat_dispersion_imag
_atom_type_scat_source
C C 0.0181 0.0091 'International Tables Vol C Tables 4.2.6.8 and 6.1.1.4'
H H 0.0000 0.0000 'International Tables Vol C Tables 4.2.6.8 and 6.1.1.4'
Cl Cl 0.3639 0.7018 'International Tables Vol C Tables 4.2.6.8 and 6.1.1.4'
Al Al 0.2130 0.2455 'International Tables Vol C Tables 4.2.6.8 and 6.1.1.4'
O O 0.0492 0.0322 'International Tables Vol C Tables 4.2.6.8 and 6.1.1.4'
N N 0.0311 0.0180 'International Tables Vol C Tables 4.2.6.8 and 6.1.1.4'

loop_
_geom_angle_atom_site_label_1
_geom_angle_atom_site_label_2
_geom_angle_atom_site_label_3
_geom_angle_site_symmetry_1
_geom_angle_site_symmetry_3
_geom_angle
_geom_angle_publ_flag
O1 Al O2 . . 178.31(15) yes
O1 Al O3 . . 92.67(13) yes
O1 Al O4 . . 91.33(14) yes
O1 Al O5 . . 89.21(14) yes
O1 Al O6 . . 90.03(14) yes
O2 Al O3 . . 85.74(13) yes
O2 Al O4 . . 87.98(14) yes
O2 Al O5 . . 92.33(14) yes
O2 Al O6 . . 90.66(13) yes
O3 Al O4 . . 86.65(14) yes
O3 Al O5 . . 175.86(15) yes
O3 Al O6 . . 93.57(13) yes
O4 Al O5 . . 89.63(16) yes
O4 Al O6 . . 178.61(15) yes
O5 Al O6 . . 90.12(15) yes
Al O1 C11 . . 141.3(3) yes
Al O2 C21 . . 145.7(3) yes
Al O3 C31 . . 138.6(3) yes
Al O4 C41 . . 153.3(4) yes
Al O5 C51 . . 152.9(4) yes
Al O6 C61 . . 143.6(3) yes
C11 N1 C13 . . 123.2(5) no
C11 N1 C14 . . 120.2(5) no
C13 N1 C14 . . 116.4(5) no
C21 N2 C23 . . 123.5(5) no
C21 N2 C24 . . 121.5(4) no
C23 N2 C24 . . 115.0(5) no
C31 N3 C33 . . 120.8(4) no
C31 N3 C34 . . 122.7(4) no
C33 N3 C34 . . 116.4(4) no
C41 N4 C43 . . 107.3(7) no
C41 N4 C44 . . 138.4(9) no
C43 N4 C44 . . 114.3(7) no
C51 N5 C53 . . 133.5(7) no
C51 N5 C54 . . 111.2(6) no
C53 N5 C54 . . 115.3(6) no
C61 N6 C63 . . 123.0(4) no
C61 N6 C64 . . 120.3(4) no
C63 N6 C64 . . 116.6(4) no
O1 C11 N1 . . 118.7(4) no
O1 C11 C12 . . 121.7(4) no
N1 C11 C12 . . 119.6(4) no
O2 C21 N2 . . 119.2(5) no
O2 C21 C22 . . 121.0(4) no
N2 C21 C22 . . 119.8(4) no
O3 C31 N3 . . 119.7(4) no
O3 C31 C32 . . 121.2(4) no
N3 C31 C32 . . 119.1(4) no
O4 C41 N4 . . 134.9(8) no
O4 C41 C42 . . 116.8(6) no
N4 C41 C42 . . 108.2(7) no
O5 C51 N5 . . 130.6(7) no
O5 C51 C52 . . 119.4(6) no
N5 C51 C52 . . 109.9(6) no
O6 C61 N6 . . 120.7(4) no
O6 C61 C62 . . 120.6(4) no
N6 C61 C62 . . 118.7(4) no
O11 Cl1 O12 . . 112.2(4) no
O11 Cl1 O13 . . 108.6(4) no
O11 Cl1 O14 . . 109.2(4) no
O12 Cl1 O13 . . 107.0(5) no
O12 Cl1 O14 . . 112.0(4) no
O13 Cl1 O14 . . 107.6(5) no
O21 Cl2 O22 . . 110.8(4) no
O21 Cl2 O231 . . 113.5(9) no
O21 Cl2 O232 . . 107.2(10) no
O21 Cl2 O241 . . 111.6(9) no
O21 Cl2 O242 . . 109.3(14) no
O22 Cl2 O231 . . 115.8(10) no
O22 Cl2 O232 . . 99.5(11) no
O22 Cl2 O241 . . 91.4(12) no
O22 Cl2 O242 . . 124.7(13) no
O231 Cl2 O241 . . 111.9(14) no
O231 Cl2 O242 . . 79.4(15) no
O232 Cl2 O241 . . 132.6(15) no
O232 Cl2 O242 . . 103.2(16) no
Cl2 O231 O232 . . 93(3) no
Cl2 O231 O242 . . 52.4(10) no
O232 O231 O242 . . 145(3) no
Cl2 O232 O231 . . 63(2) no
Cl2 O241 O242 . . 71(2) no
Cl2 O242 O231 . . 48.1(9) no
Cl2 O242 O241 . . 71(2) no
O231 O242 O241 . . 112(3) no
O31 Cl3 O32 . . 104.1(8) no
O31 Cl3 O331 . . 87.7(15) no
O31 Cl3 O332 . . 136.9(11) no
O31 Cl3 O341 . . 113.0(9) no
O31 Cl3 O342 . . 88.3(12) no
O32 Cl3 O331 . . 105.1(9) no
O32 Cl3 O332 . . 104.6(12) no
O32 Cl3 O341 . . 92.5(10) no
O32 Cl3 O342 . . 140.1(13) no
O331 Cl3 O332 . . 54.0(14) no
O331 Cl3 O341 . . 148.9(15) no
O331 Cl3 O342 . . 113.3(15) no
O332 Cl3 O341 . . 97.2(8) no
O332 Cl3 O342 . . 89.9(16) no
O341 Cl3 O342 . . 48.3(11) no
Cl3 O31 O342 . . 45.2(7) no
Cl3 O331 O332 . . 62.7(11) no
Cl3 O332 O331 . . 63.3(11) no
Cl3 O341 O342 . . 57.9(10) no
Cl3 O342 O31 . . 46.5(8) no
Cl3 O342 O341 . . 73.8(14) no
O31 O342 O341 . . 101(2) no
C71 O7 H7 . . 119.4 no
C71 N7 C73 . . 122.1(8) no
C71 N7 C74 . . 120.5(7) no
C73 N7 C74 . . 117.2(8) no
O7 C71 N7 . . 117.6(8) no
O7 C71 C72 . . 119.4(7) no
N7 C71 C72 . . 123.1(8) no
O41 Cl4 O41 . 3_656 180.0(6) no
O41 Cl4 O42 . . 115.1(8) no
O41 Cl4 O42 . 3_656 64.9(8) no
O41 Cl4 O42 3_656 . 64.9(8) no
O41 Cl4 O42 3_656 3_656 115.1(8) no
O41 Cl4 O43 . . 98.1(8) no
O41 Cl4 O43 . 3_656 81.9(8) no
O41 Cl4 O43 3_656 . 81.9(8) no
O41 Cl4 O43 3_656 3_656 98.1(8) no
O41 Cl4 O44 . . 115.4(15) no
O41 Cl4 O44 . 3_656 64.6(15) no
O41 Cl4 O44 3_656 . 64.6(15) no
O41 Cl4 O44 3_656 3_656 115.4(15) no
O42 Cl4 O42 . 3_656 180.0(7) no
O42 Cl4 O43 . . 101.4(9) no
O42 Cl4 O43 . 3_656 78.6(9) no
O42 Cl4 O43 3_656 . 78.6(9) no
O42 Cl4 O43 3_656 3_656 101.4(9) no
O42 Cl4 O44 . . 119.9(14) no
O42 Cl4 O44 . 3_656 60.1(14) no
O42 Cl4 O44 3_656 . 60.1(14) no
O42 Cl4 O44 3_656 3_656 119.9(14) no
O43 Cl4 O43 . 3_656 180.0(13) no
O43 Cl4 O44 . . 101.7(12) no
O43 Cl4 O44 . 3_656 78.3(12) no
O43 Cl4 O44 3_656 . 78.3(12) no
O43 Cl4 O44 3_656 3_656 101.7(12) no
O44 Cl4 O44 3_656 . 180(4) no
Cl4 O41 O42 . 3_656 56.6(6) no
Cl4 O41 O44 . 3_656 57.6(9) no
O42 O41 O44 3_656 3_656 107.0(12) no
Cl4 O42 O41 . 3_656 58.4(6) no
Cl4 O42 O43 . 3_656 53.7(6) no
Cl4 O42 O44 . 3_656 60.8(9) no
O41 O42 O43 3_656 3_656 82.1(10) no
O41 O42 O44 3_656 3_656 110.6(13) no
O43 O42 O44 3_656 3_656 87.7(14) no
Cl4 O43 O42 . 3_656 47.7(5) no
Cl4 O43 O44 . 3_656 48.4(6) no
O42 O43 O44 3_656 3_656 82.2(10) no
Cl4 O44 O41 . 3_656 57.8(9) no
Cl4 O44 O42 . 3_656 59.1(8) no
Cl4 O44 O43 . 3_656 53.3(7) no
O41 O44 O42 3_656 3_656 108.5(12) no
O41 O44 O43 3_656 3_656 81.7(13) no
O42 O44 O43 3_656 3_656 86.3(14) no

loop_
_geom_bond_atom_site_label_1
_geom_bond_atom_site_label_2
_geom_bond_site_symmetry_2
_geom_bond_distance
_geom_bond_publ_flag
Al O1 . 1.878(3) yes
Al O2 . 1.883(3) yes
Al O3 . 1.905(3) yes
Al O4 . 1.870(3) yes
Al O5 . 1.864(3) yes
Al O6 . 1.887(3) yes
O1 C11 . 1.277(5) no
O2 C21 . 1.265(5) no
O3 C31 . 1.271(5) no
O4 C41 . 1.204(6) no
O5 C51 . 1.228(6) no
O6 C61 . 1.267(5) no
N1 C11 . 1.302(5) no
N1 C13 . 1.472(7) no
N1 C14 . 1.450(8) no
N2 C21 . 1.304(6) no
N2 C23 . 1.462(6) no
N2 C24 . 1.446(7) no
N3 C31 . 1.303(6) no
N3 C33 . 1.463(6) no
N3 C34 . 1.477(6) no
N4 C41 . 1.186(8) no
N4 C43 . 1.633(10) no
N4 C44 . 1.414(8) no
N5 C51 . 1.213(7) no
N5 C53 . 1.430(7) no
N5 C54 . 1.574(9) no
N6 C61 . 1.301(6) no
N6 C63 . 1.478(6) no
N6 C64 . 1.461(7) no
C11 C12 . 1.485(7) no
C21 C22 . 1.490(7) no
C31 C32 . 1.505(6) no
C41 C42 . 1.610(10) no
C51 C52 . 1.579(8) no
C61 C62 . 1.493(7) no
Cl1 O11 . 1.404(4) no
Cl1 O12 . 1.387(5) no
Cl1 O13 . 1.377(5) no
Cl1 O14 . 1.376(5) no
Cl2 O21 . 1.403(5) no
Cl2 O22 . 1.369(7) no
Cl2 O231 . 1.296(10) no
Cl2 O232 . 1.453(18) no
Cl2 O241 . 1.380(17) no
Cl2 O242 . 1.38(2) no
O231 O232 . 0.59(4) no
O231 O242 . 1.71(3) no
O241 O242 . 0.90(4) no
Cl3 O31 . 1.296(9) no
Cl3 O32 . 1.329(8) no
Cl3 O331 . 1.363(13) no
Cl3 O332 . 1.357(14) no
Cl3 O341 . 1.436(13) no
Cl3 O342 . 1.266(15) no
O31 O342 . 1.78(2) no
O331 O332 . 1.24(3) no
O341 O342 . 1.12(2) no
O7 C71 . 1.280(8) no
O7 H7 . 1.192 no
N7 C71 . 1.301(8) no
N7 C73 . 1.453(9) no
N7 C74 . 1.444(11) no
C71 C72 . 1.466(11) no
Cl4 O41 3_656 1.388(10) no
Cl4 O41 . 1.388(10) no
Cl4 O42 . 1.361(10) no
Cl4 O42 3_656 1.361(10) no
Cl4 O43 . 1.483(11) no
Cl4 O43 3_656 1.483(10) no
Cl4 O44 3_656 1.385(11) no
Cl4 O44 . 1.385(11) no
O41 O42 3_656 1.48(2) no
O41 O44 3_656 1.48(3) no
O42 O41 3_656 1.48(2) no
O42 O43 3_656 1.80(2) no
O42 O44 3_656 1.37(3) no
O43 O42 3_656 1.80(2) no
O43 O44 3_656 1.81(3) no
O44 O41 3_656 1.48(3) no
O44 O42 3_656 1.37(3) no
O44 O43 3_656 1.81(3) no

loop_
_geom_torsion_atom_site_label_1
_geom_torsion_atom_site_label_2
_geom_torsion_atom_site_label_3
_geom_torsion_atom_site_label_4
_geom_torsion_site_symmetry_1
_geom_torsion_site_symmetry_4
_geom_torsion
_geom_torsion_publ_flag
Al O1 C11 N1 . . -177.3(3) yes
Al O1 C11 C12 . . 2.3(7) yes
Al O2 C21 N2 . . -180.0(4) yes
Al O2 C21 C22 . . 1.2(8) yes
Al O3 C31 N3 . . 149.3(4) yes
Al O3 C31 C32 . . -33.1(7) yes
Al O4 C41 N4 . . 138.8(8) yes
Al O4 C41 C42 . . -44.5(11) yes
Al O5 C51 N5 . . -164.4(5) yes
Al O5 C51 C52 . . 17.1(10) yes
Al O6 C61 N6 . . 146.8(4) yes
Al O6 C61 C62 . . -33.9(8) yes
O1 Al O3 C31 . . 64.2(4) no
O1 Al O4 C41 . . 80.3(9) no
O1 Al O5 C51 . . 23.7(8) no
O1 Al O6 C61 . . 147.9(5) no
O2 Al O3 C31 . . -115.2(4) no
O2 Al O4 C41 . . -101.3(9) no
O2 Al O5 C51 . . -157.0(8) no
O2 Al O6 C61 . . -30.5(5) no
O3 Al O1 C11 . . 43.6(5) no
O3 Al O2 C21 . . -148.2(6) no
O3 Al O4 C41 . . 172.9(9) no
O3 Al O6 C61 . . 55.2(5) no
O4 Al O1 C11 . . 130.3(5) no
O4 Al O2 C21 . . 125.0(6) no
O4 Al O3 C31 . . -27.0(4) no
O4 Al O5 C51 . . 115.0(8) no
O5 Al O1 C11 . . -140.1(5) no
O5 Al O2 C21 . . 35.5(6) no
O5 Al O4 C41 . . -8.9(9) no
O5 Al O6 C61 . . -122.9(5) no
O6 Al O1 C11 . . -50.0(5) no
O6 Al O2 C21 . . -54.6(6) no
O6 Al O3 C31 . . 154.4(4) no
O6 Al O5 C51 . . -66.3(8) no
C13 N1 C11 O1 . . -178.7(5) no
C13 N1 C11 C12 . . 1.6(7) no
C14 N1 C11 O1 . . -4.0(7) no
C14 N1 C11 C12 . . 176.3(5) no
C23 N2 C21 O2 . . 178.4(5) no
C23 N2 C21 C22 . . -2.7(7) no
C24 N2 C21 O2 . . 0.7(7) no
C24 N2 C21 C22 . . 179.6(5) no
C33 N3 C31 O3 . . -4.2(7) no
C33 N3 C31 C32 . . 178.2(5) no
C34 N3 C31 O3 . . 175.6(5) no
C34 N3 C31 C32 . . -2.0(7) no
C43 N4 C41 O4 . . -0.8(10) no
C43 N4 C41 C42 . . -177.7(6) no
C44 N4 C41 O4 . . 177.6(7) no
C44 N4 C41 C42 . . 0.7(11) no
C53 N5 C51 O5 . . -179.3(6) no
C53 N5 C51 C52 . . -0.7(9) no
C54 N5 C51 O5 . . 1.3(8) no
C54 N5 C51 C52 . . 179.9(5) no
C63 N6 C61 O6 . . -178.8(5) no
C63 N6 C61 C62 . . 1.9(7) no
C64 N6 C61 O6 . . -1.5(7) no
C64 N6 C61 C62 . . 179.2(6) no
Cl2 O231 O242 O241 . . -33(3) no
Cl2 O241 O242 O231 . . 25(2) no
O21 Cl2 O231 O232 . . 79(4) no
O21 Cl2 O231 O242 . . -106.6(14) no
O21 Cl2 O232 O231 . . -109(4) no
O21 Cl2 O241 O242 . . 94(3) no
O21 Cl2 O242 O231 . . 111.3(10) no
O21 Cl2 O242 O241 . . -101(3) no
O22 Cl2 O231 O232 . . -50(4) no
O22 Cl2 O231 O242 . . 123.6(15) no
O22 Cl2 O232 O231 . . 135(4) no
O22 Cl2 O241 O242 . . -153(3) no
O22 Cl2 O242 O231 . . -114.1(13) no
O22 Cl2 O242 O241 . . 34(4) no
O231 Cl2 O241 O242 . . -34(3) no
O231 Cl2 O242 O241 . . 148(3) no
O232 Cl2 O231 O242 . . 174(4) no
O232 Cl2 O241 O242 . . -48(4) no
O232 Cl2 O242 O231 . . -2.5(18) no
O232 Cl2 O242 O241 . . 146(3) no
O232 O231 O242 Cl2 . . 10(8) no
O232 O231 O242 O241 . . -22(9) no
O241 Cl2 O231 O232 . . -153(4) no
O241 Cl2 O231 O242 . . 21(2) no
O241 Cl2 O232 O231 . . 34(5) no
O241 Cl2 O242 O231 . . -148(3) no
O242 Cl2 O231 O232 . . -174(4) no
O242 Cl2 O232 O231 . . 6(4) no
O242 O231 O232 Cl2 . . -8(6) no
Cl3 O31 O342 O341 . . -54.8(14) no
Cl3 O341 O342 O31 . . 38.1(7) no
O31 Cl3 O331 O332 . . 158.8(17) no
O31 Cl3 O332 O331 . . -32(2) no
O31 Cl3 O341 O342 . . -65(2) no
O31 Cl3 O342 O341 . . 123.4(18) no
O32 Cl3 O31 O342 . . 141.6(14) no
O32 Cl3 O331 O332 . . -97.2(16) no
O32 Cl3 O332 O331 . . 98.2(15) no
O32 Cl3 O341 O342 . . -172(2) no
O32 Cl3 O342 O31 . . -110.1(18) no
O32 Cl3 O342 O341 . . 13(3) no
O331 Cl3 O31 O342 . . -113.4(15) no
O331 Cl3 O341 O342 . . 63(3) no
O331 Cl3 O342 O31 . . 86.7(17) no
O331 Cl3 O342 O341 . . -150(2) no
O332 Cl3 O31 O342 . . -88.1(18) no
O332 Cl3 O341 O342 . . 83(2) no
O332 Cl3 O342 O31 . . 136.9(11) no
O332 Cl3 O342 O341 . . -99.7(18) no
O341 Cl3 O31 O342 . . 42.6(14) no
O341 Cl3 O331 O332 . . 25(3) no
O341 Cl3 O332 O331 . . -167.2(15) no
O341 Cl3 O342 O31 . . -123.4(18) no
O342 Cl3 O331 O332 . . 72(2) no
O342 Cl3 O332 O331 . . -119.3(18) no
C73 N7 C71 O7 . . 179.1(7) no
C73 N7 C71 C72 . . -0.6(11) no
C74 N7 C71 O7 . . 4.5(11) no
C74 N7 C71 C72 . . -175.1(8) no
H7 O7 C71 N7 . . 172.7 no
H7 O7 C71 C72 . . -7.7 no
O41 Cl4 O42 O41 . 3_656 180.000(9) no
O41 Cl4 O42 O43 . 3_656 -75.4(11) no
O41 Cl4 O42 O43 3_656 3_656 104.6(11) no
O41 Cl4 O42 O44 . 3_656 35.4(18) no
O41 Cl4 O42 O44 3_656 3_656 -144.6(18) no
O41 Cl4 O43 O42 . 3_656 62.3(9) no
O41 Cl4 O43 O42 3_656 3_656 -117.7(9) no
O41 Cl4 O43 O44 . 3_656 -61.9(16) no
O41 Cl4 O43 O44 3_656 3_656 118.1(16) no
O41 Cl4 O44 O41 . 3_656 180.000(11) no
O41 Cl4 O44 O42 . 3_656 -35.5(17) no
O41 Cl4 O44 O42 3_656 3_656 144.5(17) no
O41 Cl4 O44 O43 . 3_656 75.1(12) no
O41 Cl4 O44 O43 3_656 3_656 -104.9(12) no
O42 Cl4 O41 O42 . 3_656 180.000(8) no
O42 Cl4 O41 O44 . 3_656 -33.7(17) no
O42 Cl4 O41 O44 3_656 3_656 146.3(17) no
O42 Cl4 O43 O42 . 3_656 180.000(2) no
O42 Cl4 O43 O44 . 3_656 55.8(15) no
O42 Cl4 O43 O44 3_656 3_656 -124.2(15) no
O42 Cl4 O44 O41 . 3_656 35.5(17) no
O42 Cl4 O44 O41 3_656 3_656 -144.5(17) no
O42 Cl4 O44 O42 . 3_656 180.000(9) no
O42 Cl4 O44 O43 . 3_656 -69.4(14) no
O42 Cl4 O44 O43 3_656 3_656 110.6(14) no
O43 Cl4 O41 O42 . 3_656 -73.4(11) no
O43 Cl4 O41 O42 3_656 3_656 106.6(11) no
O43 Cl4 O41 O44 . 3_656 72.9(14) no
O43 Cl4 O41 O44 3_656 3_656 -107.1(14) no
O43 Cl4 O42 O41 . 3_656 75.4(11) no
O43 Cl4 O42 O41 3_656 3_656 -104.6(11) no
O43 Cl4 O42 O43 . 3_656 180.0 no
O43 Cl4 O42 O44 . 3_656 -69.3(16) no
O43 Cl4 O42 O44 3_656 3_656 110.7(16) no
O43 Cl4 O44 O41 . 3_656 -75.1(12) no
O43 Cl4 O44 O41 3_656 3_656 104.9(12) no
O43 Cl4 O44 O42 . 3_656 69.4(14) no
O43 Cl4 O44 O42 3_656 3_656 -110.6(14) no
O43 Cl4 O44 O43 . 3_656 180.0 no
O44 Cl4 O41 O42 . 3_656 33.7(17) no
O44 Cl4 O41 O42 3_656 3_656 -146.3(17) no
O44 Cl4 O41 O44 . 3_656 180.000(11) no
O44 Cl4 O42 O41 . 3_656 -35.4(18) no
O44 Cl4 O42 O41 3_656 3_656 144.6(18) no
O44 Cl4 O42 O43 . 3_656 69.3(15) no
O44 Cl4 O42 O43 3_656 3_656 -110.7(15) no
O44 Cl4 O42 O44 . 3_656 180.000(11) no
O44 Cl4 O43 O42 . 3_656 -55.8(15) no
O44 Cl4 O43 O42 3_656 3_656 124.2(15) no
O44 Cl4 O43 O44 . 3_656 180.0 no
